data_7711202
loop_
_publ_author_name
'Herrera, Susana'
'Rivero, Kennett I.'
'Guzm\'an, Alexis'
'Cede\~no, Jonathan'
'Miksovska, Jaroslava'
'Raptis, Raphael G.'

_publ_section_title
;
 Mononuclear, hexanuclear and polymeric indium(iii) pyrazolido complexes;
 structural characterization, dynamic solution studies and luminescent
 properties
;
_journal_name_full 'Dalton Transactions'
_journal_paper_doi 10.1039/D2DT01901A
_journal_year 2022
_chemical_formula_moiety 'C18 H19 Cl12 In6 N12 O8, 2(Cl), C3 H6 O, 5(C5 H12 N), (C3 H6 O)'
_chemical_formula_sum 'C49 H91 Cl14 In6 N17 O10'
_chemical_formula_weight 2205.52
_chemical_name_common (pipH)3[In6Cl6(4-Cl-pz)6(OH)6(OH0.5)2]
_chemical_name_systematic (NC5H12)3[In6Cl6(C3N2H2Cl)6(OH)7(O)]
_space_group_crystal_system monoclinic
_space_group_IT_number 14
_space_group_name_Hall '-P 2ybc'
_space_group_name_H-M_alt 'P 1 21/c 1'
_atom_sites_solution_hydrogens mixed
_atom_sites_solution_primary dual
_atom_sites_solution_secondary difmap
_audit_creation_date 2022-05-02
_audit_creation_method
;
Olex2 1.3
(compiled 2020.11.12 svn.r5f609507 for OlexSys, GUI svn.r6408)
;
_audit_update_record
;
2022-08-30 deposited with the CCDC.	2022-09-01 downloaded from the CCDC.
;
_cell_angle_alpha 90
_cell_angle_beta 93.324(2)
_cell_angle_gamma 90
_cell_formula_units_Z 4
_cell_length_a 15.299(3)
_cell_length_b 15.995(3)
_cell_length_c 34.526(6)
_cell_measurement_reflns_used 9910
_cell_measurement_temperature 296.15
_cell_measurement_theta_max 25.04
_cell_measurement_theta_min 2.50
_cell_volume 8435(3)
_computing_cell_refinement 'SAINT v7.68A (Bruker, 2009)'
_computing_data_collection 'Bruker APEX2'
_computing_data_reduction 'SAINT v7.68A (Bruker, 2009)'
_computing_molecular_graphics 'Olex2 1.3 (Dolomanov et al., 2009)'
_computing_publication_material 'Olex2 1.3 (Dolomanov et al., 2009)'
_computing_structure_refinement 'SHELXL 2018/3 (Sheldrick, 2015)'
_computing_structure_solution 'XT  (Sheldrick, 2015)'
_diffrn_ambient_temperature 296.15
_diffrn_measured_fraction_theta_full 0.996
_diffrn_measured_fraction_theta_max 0.996
_diffrn_measurement_device_type 'Bruker APEX-II CCD'
_diffrn_measurement_method '\w scans'
_diffrn_radiation_monochromator graphite
_diffrn_radiation_type MoK\a
_diffrn_radiation_wavelength 0.71073
_diffrn_reflns_av_R_equivalents 0.0330
_diffrn_reflns_av_unetI/netI 0.0236
_diffrn_reflns_Laue_measured_fraction_full 0.996
_diffrn_reflns_Laue_measured_fraction_max 0.996
_diffrn_reflns_limit_h_max 18
_diffrn_reflns_limit_h_min -18
_diffrn_reflns_limit_k_max 19
_diffrn_reflns_limit_k_min -19
_diffrn_reflns_limit_l_max 41
_diffrn_reflns_limit_l_min -41
_diffrn_reflns_number 80327
_diffrn_reflns_point_group_measured_fraction_full 0.996
_diffrn_reflns_point_group_measured_fraction_max 0.996
_diffrn_reflns_theta_full 25.061
_diffrn_reflns_theta_max 25.061
_diffrn_reflns_theta_min 1.730
_diffrn_source_current 40.0
_diffrn_source_power 2.0
_diffrn_source_voltage 50.0
_diffrn_standards_number 0
_exptl_absorpt_coefficient_mu 2.109
_exptl_absorpt_correction_T_max 0.7034
_exptl_absorpt_correction_T_min 0.5242
_exptl_absorpt_correction_type multi-scan
_exptl_absorpt_process_details SADABS
_exptl_crystal_colour 'clear colourless'
_exptl_crystal_colour_lustre clear
_exptl_crystal_colour_primary colourless
_exptl_crystal_density_diffrn 1.737
_exptl_crystal_description prism
_exptl_crystal_F_000 4336
_exptl_crystal_size_max 0.46
_exptl_crystal_size_mid 0.16
_exptl_crystal_size_min 0.03
_refine_diff_density_max 1.066
_refine_diff_density_min -0.730
_refine_diff_density_rms 0.090
_refine_ls_extinction_coef 0.000120(10)
_refine_ls_extinction_expression Fc^*^=kFc[1+0.001xFc^2^\l^3^/sin(2\q)]^-1/4^
_refine_ls_extinction_method 'SHELXL-2018/3 (Sheldrick 2018)'
_refine_ls_goodness_of_fit_ref 1.067
_refine_ls_hydrogen_treatment mixed
_refine_ls_matrix_type full
_refine_ls_number_parameters 856
_refine_ls_number_reflns 14887
_refine_ls_number_restraints 2
_refine_ls_restrained_S_all 1.095
_refine_ls_R_factor_all 0.0492
_refine_ls_R_factor_gt 0.0338
_refine_ls_shift/su_max 0.001
_refine_ls_shift/su_mean 0.000
_refine_ls_structure_factor_coef Fsqd
_refine_ls_weighting_details 'w=1/[\s^2^(Fo^2^)+(0.0080P)^2^+31.9831P] where P=(Fo^2^+2Fc^2^)/3'
_refine_ls_weighting_scheme calc
_refine_ls_wR_factor_gt 0.0642
_refine_ls_wR_factor_ref 0.0740
_reflns_Friedel_coverage 0.000
_reflns_number_gt 11663
_reflns_number_total 14887
_reflns_threshold_expression 'I > 2\s(I)'
_cod_data_source_file d2dt01901a2.cif
_cod_data_source_block kir059_0m
_cod_depositor_comments
;
The following automatic conversions were performed:

data item '_atom_sites_solution_secondary' value 'diffmap' was
changed to 'difmap'.

Automatic conversion script
Id: cif_fix_values 7556 2019-12-06 15:28:31Z antanas 
;
_cod_original_cell_volume 8434(3)
_cod_database_code 7711202
_shelx_shelxl_version_number 2018/3
_shelx_space_group_comment
;
The symmetry employed for this shelxl refinement is uniquely defined
by the following loop, which should always be used as a source of
symmetry information in preference to the above space-group names.
They are only intended as comments.
;
_shelx_estimated_absorpt_t_max 0.939
_shelx_estimated_absorpt_t_min 0.444
_olex2_refinement_description
;
1. Restrained distances
 C35-C36
 1.8 with sigma of 0.02
 C38-C39
 1.8 with sigma of 0.02
2.a Secondary CH2 refined with riding coordinates:
 N13(H13A,H13B), C19(H19A,H19B), C20(H20A,H20B), C21(H21A,H21B), C22(H22A,
 H22B), C23(H23A,H23B), N14(H14A,H14B), C28(H28A,H28B), C29(H29A,H29B),
 C30(H30A,H30B), C31(H31A,H31B), C33(H33A,H33B), N15(H15A,H15B), C24(H24A,H24B),
  C25(H25A,H25B), C26(H26A,H26B), C27(H27A,H27B), C32(H32A,H32B), N17(H17A,
 H17B), C35(H35A,H35B), C36(H36A,H36B), C37(H37A,H37B), C38(H38A,H38B),
 C39(H39A,H39B), N25(H25C,H25D), C45(H45A,H45B), C46(H46A,H46B), C50(H50A,H50B),
  C51(H51A,H51B), C52(H52A,H52B)
2.b Aromatic/amide H refined with riding coordinates:
 O3(H3), C1(H1), C3(H3A), C4(H4A), C5(H5A), C7(H7A), C9(H9), C10(H10),
 C11(H11), C14(H14), C16(H16), C17(H17), C18(H18)
2.c Idealised Me refined as rotating group:
 C40(H40A,H40B,H40C), C41(H41A,H41B,H41C)
;
_smtbx_masks_void_probe_radius 1.2
_smtbx_masks_void_truncation_radius 1.2
_olex2_submission_original_sample_id KIR059
_olex2_submission_special_instructions 'No special instructions were received'

loop_
_space_group_symop_operation_xyz
'x, y, z'
'-x, y+1/2, -z+1/2'
'-x, -y, -z'
'x, -y-1/2, z-1/2'

loop_
_atom_site_label
_atom_site_type_symbol
_atom_site_fract_x
_atom_site_fract_y
_atom_site_fract_z
_atom_site_U_iso_or_equiv
_atom_site_adp_type
_atom_site_occupancy
_atom_site_site_symmetry_order
_atom_site_calc_flag
_atom_site_refinement_flags_posn
_atom_site_refinement_flags_adp
_atom_site_refinement_flags_occupancy
_atom_site_disorder_assembly
_atom_site_disorder_group
In1 In 0.67793(2) 0.23515(2) 0.22381(2) 0.03164(8) Uani 1 1 d . . . . .
In2 In 0.79181(2) 0.12294(2) 0.14669(2) 0.03455(8) Uani 1 1 d . . . . .
In3 In 0.79374(2) 0.35506(2) 0.15064(2) 0.03143(8) Uani 1 1 d . . . . .
In4 In 0.49107(2) 0.23932(2) 0.16400(2) 0.03320(8) Uani 1 1 d . . . . .
In5 In 0.60728(2) 0.12735(2) 0.08771(2) 0.03694(9) Uani 1 1 d . . . . .
In6 In 0.61067(2) 0.36047(2) 0.09160(2) 0.03367(8) Uani 1 1 d . . . . .
Cl1 Cl 0.62624(9) 0.23182(9) 0.28959(4) 0.0528(3) Uani 1 1 d . . . . .
Cl2 Cl 0.86010(10) -0.00799(8) 0.12682(5) 0.0638(4) Uani 1 1 d . . . . .
Cl3 Cl 0.86488(9) 0.48729(8) 0.13460(4) 0.0537(3) Uani 1 1 d . . . . .
Cl4 Cl 0.37585(8) 0.23931(9) 0.21028(4) 0.0560(3) Uani 1 1 d . . . . .
Cl5 Cl 0.61967(11) -0.00093(9) 0.04939(5) 0.0698(4) Uani 1 1 d . . . . .
Cl6 Cl 0.62521(10) 0.49411(8) 0.05746(4) 0.0611(4) Uani 1 1 d . . . . .
Cl7 Cl 1.15880(10) 0.23833(15) 0.12648(7) 0.1061(7) Uani 1 1 d . . . . .
Cl8 Cl 0.89471(17) 0.49892(16) 0.30704(5) 0.1269(10) Uani 1 1 d . . . . .
Cl9 Cl 0.25454(15) 0.51149(17) 0.10168(8) 0.1413(11) Uani 1 1 d . . . . .
Cl10 Cl 0.89042(16) -0.04093(13) 0.29931(6) 0.1094(8) Uani 1 1 d . . . . .
Cl11 Cl 0.5587(2) 0.25965(16) -0.07465(5) 0.1345(10) Uani 1 1 d . . . . .
Cl12 Cl 0.25666(15) -0.03297(16) 0.09939(9) 0.1407(11) Uani 1 1 d . . . . .
O1 O 0.73119(18) 0.23783(16) 0.16670(8) 0.0297(6) Uani 1 1 d . . . . .
O2 O 0.59198(19) 0.24145(17) 0.12199(9) 0.0294(6) Uani 1 1 d . . . . .
H2 H 0.640(4) 0.241(4) 0.1358(17) 0.07(2) Uiso 1 1 d . . . . .
O3 O 0.57542(19) 0.15210(18) 0.19835(9) 0.0352(7) Uani 1 1 d . . . . .
H3 H 0.569278 0.094653 0.201353 0.042 Uiso 1 1 calc R U . . .
O4 O 0.6604(2) 0.0700(2) 0.14147(11) 0.0358(8) Uani 1 1 d . . . . .
H4 H 0.639(4) 0.084(3) 0.1552(15) 0.041(19) Uiso 1 1 d . . . . .
O5 O 0.7461(2) 0.1592(2) 0.08805(11) 0.0399(8) Uani 1 1 d . . . . .
H5 H 0.765(3) 0.140(3) 0.0739(14) 0.032(16) Uiso 1 1 d . . . . .
O6 O 0.7495(2) 0.3320(2) 0.09048(10) 0.0363(8) Uani 1 1 d . . . . .
H6 H 0.754(3) 0.292(3) 0.0887(13) 0.018(14) Uiso 1 1 d . . . . .
O7 O 0.6636(2) 0.41095(19) 0.14662(10) 0.0332(7) Uani 1 1 d . . . . .
H7 H 0.639(3) 0.395(3) 0.1620(15) 0.044(18) Uiso 1 1 d . . . . .
O8 O 0.5779(2) 0.3223(2) 0.19995(11) 0.0351(8) Uani 1 1 d . . . . .
H8 H 0.557(3) 0.336(3) 0.2145(13) 0.024(15) Uiso 1 1 d . . . . .
N1 N 0.7662(3) 0.1273(2) 0.23673(11) 0.0406(9) Uani 1 1 d . . . . .
N2 N 0.8127(3) 0.0898(2) 0.20933(12) 0.0420(10) Uani 1 1 d . . . . .
N3 N 0.9142(2) 0.1956(2) 0.14169(12) 0.0415(9) Uani 1 1 d . . . . .
N4 N 0.9152(2) 0.2811(2) 0.14493(11) 0.0402(9) Uani 1 1 d . . . . .
N5 N 0.8142(2) 0.3814(2) 0.21345(11) 0.0387(9) Uani 1 1 d . . . . .
N6 N 0.7685(2) 0.3398(2) 0.24029(11) 0.0384(9) Uani 1 1 d . . . . .
N7 N 0.4295(3) 0.1347(2) 0.13019(12) 0.0441(10) Uani 1 1 d . . . . .
N8 N 0.4708(3) 0.0970(2) 0.10079(13) 0.0457(10) Uani 1 1 d . . . . .
N9 N 0.5806(3) 0.2058(3) 0.03516(12) 0.0480(10) Uani 1 1 d . . . . .
N10 N 0.5806(3) 0.2911(2) 0.03696(11) 0.0423(10) Uani 1 1 d . . . . .
N11 N 0.4737(3) 0.3897(2) 0.10465(12) 0.0428(10) Uani 1 1 d . . . . .
N12 N 0.4306(2) 0.3470(2) 0.13200(12) 0.0411(9) Uani 1 1 d . . . . .
C1 C 0.9949(3) 0.1701(4) 0.13521(16) 0.0517(13) Uani 1 1 d . . . . .
H1 H 1.011891 0.114895 0.131866 0.062 Uiso 1 1 calc R U . . .
C2 C 1.0485(3) 0.2381(4) 0.13428(16) 0.0545(14) Uani 1 1 d . . . . .
C3 C 0.9974(3) 0.3069(3) 0.14035(15) 0.0467(12) Uani 1 1 d . . . . .
H3A H 1.016486 0.362098 0.141151 0.056 Uiso 1 1 calc R U . . .
C4 C 0.7860(3) 0.0887(3) 0.27066(15) 0.0503(13) Uani 1 1 d . . . . .
H4A H 0.763046 0.102009 0.294245 0.060 Uiso 1 1 calc R U . . .
C5 C 0.8620(3) 0.4402(3) 0.23216(15) 0.0500(13) Uani 1 1 d . . . . .
H5A H 0.898885 0.477810 0.220642 0.060 Uiso 1 1 calc R U . . .
C6 C 0.8482(4) 0.4365(4) 0.27105(16) 0.0615(16) Uani 1 1 d . . . . .
C7 C 0.4210(4) 0.4512(3) 0.09094(17) 0.0569(15) Uani 1 1 d . . . . .
H7A H 0.434264 0.490026 0.072104 0.068 Uiso 1 1 calc R U . . .
C8 C 0.3439(4) 0.4471(4) 0.10948(19) 0.0684(18) Uani 1 1 d . . . . .
C9 C 0.5715(4) 0.1839(4) -0.00228(16) 0.0666(17) Uani 1 1 d . . . . .
H9 H 0.568906 0.129378 -0.011591 0.080 Uiso 1 1 calc R U . . .
C10 C 0.5715(4) 0.3205(4) 0.00055(15) 0.0578(15) Uani 1 1 d . . . . .
H10 H 0.568778 0.376662 -0.006380 0.069 Uiso 1 1 calc R U . . .
C11 C 0.8610(4) 0.0287(3) 0.22643(16) 0.0527(14) Uani 1 1 d . . . . .
H11 H 0.898983 -0.006490 0.214122 0.063 Uiso 1 1 calc R U . . .
C12 C 0.8450(4) 0.0269(3) 0.26494(16) 0.0559(15) Uani 1 1 d . . . . .
C13 C 0.5667(5) 0.2547(4) -0.02471(16) 0.0702(18) Uani 1 1 d . . . . .
C14 C 0.4185(4) 0.0355(3) 0.08656(19) 0.0629(16) Uani 1 1 d . . . . .
H14 H 0.430837 -0.000263 0.066357 0.075 Uiso 1 1 calc R U . . .
C15 C 0.3440(4) 0.0343(4) 0.1068(2) 0.0714(18) Uani 1 1 d . . . . .
C16 C 0.3526(3) 0.0968(3) 0.13406(18) 0.0579(15) Uani 1 1 d . . . . .
H16 H 0.311955 0.110387 0.152063 0.070 Uiso 1 1 calc R U . . .
C17 C 0.7888(4) 0.3731(3) 0.27496(15) 0.0537(14) Uani 1 1 d . . . . .
H17 H 0.766285 0.356167 0.298155 0.064 Uiso 1 1 calc R U . . .
C18 C 0.3517(3) 0.3817(3) 0.13479(17) 0.0555(14) Uani 1 1 d . . . . .
H18 H 0.309288 0.364240 0.151235 0.067 Uiso 1 1 calc R U . . .
Cl13 Cl 0.74478(12) 0.73765(10) 0.12127(6) 0.0794(5) Uani 1 1 d . . . . .
Cl14 Cl 0.90871(13) 0.61506(12) 0.03816(5) 0.0867(5) Uani 1 1 d . . . . .
O9 O 1.0792(6) 0.1785(7) 0.2941(2) 0.205(4) Uani 1 1 d . . . . .
C34 C 1.0716(6) 0.2166(7) 0.2637(2) 0.107(3) Uani 1 1 d . . . . .
C40 C 1.1481(7) 0.2292(9) 0.2403(4) 0.193(6) Uani 1 1 d . . . . .
H40A H 1.159601 0.178757 0.226452 0.290 Uiso 1 1 calc R U . . .
H40B H 1.198257 0.243131 0.257108 0.290 Uiso 1 1 calc R U . . .
H40C H 1.136330 0.273897 0.222230 0.290 Uiso 1 1 calc R U . . .
C41 C 0.9883(5) 0.2320(7) 0.2448(3) 0.126(4) Uani 1 1 d . . . . .
H41A H 0.986575 0.208434 0.219183 0.189 Uiso 1 1 calc R U . . .
H41B H 0.978462 0.291175 0.243048 0.189 Uiso 1 1 calc R U . . .
H41C H 0.943671 0.206738 0.259321 0.189 Uiso 1 1 calc R U . . .
N13 N 0.8522(3) 0.4248(3) 0.03918(13) 0.0623(13) Uani 1 1 d . . . . .
H13A H 0.856417 0.479437 0.043845 0.075 Uiso 1 1 calc R U . . .
H13B H 0.818532 0.402680 0.056700 0.075 Uiso 1 1 calc R U . . .
C19 C 0.9400(4) 0.3870(5) 0.04349(18) 0.0741(19) Uani 1 1 d . . . . .
H19A H 0.964455 0.396115 0.069697 0.089 Uiso 1 1 calc R U . . .
H19B H 0.978104 0.413811 0.025733 0.089 Uiso 1 1 calc R U . . .
C20 C 0.9361(5) 0.2951(5) 0.0353(2) 0.083(2) Uani 1 1 d . . . . .
H20A H 0.904369 0.267448 0.055151 0.099 Uiso 1 1 calc R U . . .
H20B H 0.995059 0.272651 0.036274 0.099 Uiso 1 1 calc R U . . .
C21 C 0.8915(5) 0.2769(5) -0.0042(2) 0.097(3) Uani 1 1 d . . . . .
H21A H 0.883732 0.217038 -0.007181 0.117 Uiso 1 1 calc R U . . .
H21B H 0.928332 0.296192 -0.024279 0.117 Uiso 1 1 calc R U . . .
C22 C 0.8030(5) 0.3198(5) -0.0088(2) 0.092(2) Uani 1 1 d . . . . .
H22A H 0.778827 0.311802 -0.035186 0.110 Uiso 1 1 calc R U . . .
H22B H 0.763315 0.294205 0.008587 0.110 Uiso 1 1 calc R U . . .
C23 C 0.8097(5) 0.4117(5) -0.00036(18) 0.082(2) Uani 1 1 d . . . . .
H23A H 0.843977 0.438725 -0.019534 0.098 Uiso 1 1 calc R U . . .
H23B H 0.751706 0.436375 -0.001796 0.098 Uiso 1 1 calc R U . . .
N14 N 0.6569(3) -0.1012(3) 0.15123(14) 0.0599(13) Uani 1 1 d . . . . .
H14A H 0.662558 -0.046822 0.146518 0.072 Uiso 1 1 calc R U . . .
H14B H 0.690224 -0.128737 0.135196 0.072 Uiso 1 1 calc R U . . .
C28 C 0.5643(4) -0.1258(4) 0.1430(2) 0.0737(19) Uani 1 1 d . . . . .
H28A H 0.559069 -0.186085 0.144593 0.088 Uiso 1 1 calc R U . . .
H28B H 0.545432 -0.108801 0.116867 0.088 Uiso 1 1 calc R U . . .
C29 C 0.6891(5) -0.1186(4) 0.1919(2) 0.076(2) Uani 1 1 d . . . . .
H29A H 0.748625 -0.098254 0.196045 0.091 Uiso 1 1 calc R U . . .
H29B H 0.689662 -0.178518 0.196312 0.091 Uiso 1 1 calc R U . . .
C30 C 0.6325(6) -0.0776(4) 0.2203(2) 0.091(2) Uani 1 1 d . . . . .
H30A H 0.636688 -0.017359 0.217893 0.109 Uiso 1 1 calc R U . . .
H30B H 0.652612 -0.092923 0.246505 0.109 Uiso 1 1 calc R U . . .
C31 C 0.5066(5) -0.0860(5) 0.1712(3) 0.093(3) Uani 1 1 d . . . . .
H31A H 0.447309 -0.106702 0.166639 0.111 Uiso 1 1 calc R U . . .
H31B H 0.505737 -0.026020 0.167174 0.111 Uiso 1 1 calc R U . . .
C33 C 0.5383(6) -0.1047(5) 0.2127(2) 0.101(3) Uani 1 1 d . . . . .
H33A H 0.501661 -0.075455 0.230341 0.121 Uiso 1 1 calc R U . . .
H33B H 0.533341 -0.164155 0.217626 0.121 Uiso 1 1 calc R U . . .
N15 N 0.6569(3) 0.5813(3) 0.15647(14) 0.0572(12) Uani 1 1 d . . . . .
H15A H 0.663625 0.527399 0.151010 0.069 Uiso 1 1 calc R U . . .
H15B H 0.687456 0.610711 0.140032 0.069 Uiso 1 1 calc R U . . .
C24 C 0.6927(4) 0.5975(3) 0.19671(18) 0.0646(17) Uani 1 1 d . . . . .
H24A H 0.690745 0.656968 0.202056 0.078 Uiso 1 1 calc R U . . .
H24B H 0.753326 0.579611 0.199348 0.078 Uiso 1 1 calc R U . . .
C25 C 0.6406(5) 0.5513(4) 0.22531(19) 0.0743(19) Uani 1 1 d . . . . .
H25A H 0.662217 0.565334 0.251470 0.089 Uiso 1 1 calc R U . . .
H25B H 0.647804 0.491574 0.221770 0.089 Uiso 1 1 calc R U . . .
C26 C 0.5628(4) 0.6036(4) 0.1505(2) 0.0726(19) Uani 1 1 d . . . . .
H26A H 0.542053 0.589637 0.124246 0.087 Uiso 1 1 calc R U . . .
H26B H 0.555537 0.663297 0.154087 0.087 Uiso 1 1 calc R U . . .
C27 C 0.5101(4) 0.5572(4) 0.1788(2) 0.076(2) Uani 1 1 d . . . . .
H27A H 0.512748 0.497719 0.173480 0.091 Uiso 1 1 calc R U . . .
H27B H 0.449303 0.574530 0.175568 0.091 Uiso 1 1 calc R U . . .
C32 C 0.5441(5) 0.5738(4) 0.2200(2) 0.081(2) Uani 1 1 d . . . . .
H32A H 0.511056 0.540942 0.237670 0.097 Uiso 1 1 calc R U . . .
H32B H 0.536269 0.632386 0.226085 0.097 Uiso 1 1 calc R U . . .
N17 N 1.0405(4) 0.1896(4) 0.37689(18) 0.0856(17) Uani 1 1 d . . . . .
H17A H 1.069650 0.165859 0.397061 0.103 Uiso 1 1 calc R U . . .
H17B H 1.072720 0.182718 0.356475 0.103 Uiso 1 1 calc R U . . .
C35 C 0.9619(7) 0.1439(6) 0.3696(4) 0.159(5) Uani 1 1 d D . . . .
H35A H 0.965183 0.116403 0.344714 0.191 Uiso 1 1 calc R U . . .
H35B H 0.960375 0.100220 0.389097 0.191 Uiso 1 1 calc R U . . .
C36 C 0.8813(6) 0.1870(7) 0.3692(4) 0.180(6) Uani 1 1 d D . . . .
H36A H 0.853067 0.179406 0.343573 0.216 Uiso 1 1 calc R U . . .
H36B H 0.845258 0.158225 0.387228 0.216 Uiso 1 1 calc R U . . .
C37 C 0.8766(6) 0.2730(6) 0.3779(3) 0.114(3) Uani 1 1 d . . . . .
H37A H 0.844185 0.279041 0.401018 0.137 Uiso 1 1 calc R U . . .
H37B H 0.842560 0.299904 0.356818 0.137 Uiso 1 1 calc R U . . .
C38 C 0.9563(8) 0.3178(6) 0.3839(4) 0.169(5) Uani 1 1 d D . . . .
H38A H 0.957068 0.360194 0.363817 0.203 Uiso 1 1 calc R U . . .
H38B H 0.953828 0.347012 0.408406 0.203 Uiso 1 1 calc R U . . .
C39 C 1.0365(6) 0.2766(6) 0.3845(5) 0.188(7) Uani 1 1 d D . . . .
H39A H 1.065344 0.285906 0.409861 0.226 Uiso 1 1 calc R U . . .
H39B H 1.071597 0.304360 0.365808 0.226 Uiso 1 1 calc R U . . .
N25 N 0.2482(4) 0.2626(5) -0.03374(18) 0.101(2) Uani 1 1 d . . . . .
H25C H 0.250953 0.258081 -0.059332 0.121 Uiso 1 1 calc R U . . .
H25D H 0.203691 0.296256 -0.029064 0.121 Uiso 1 1 calc R U . . .
C45 C 0.3285(8) 0.2984(8) -0.0174(4) 0.178(6) Uani 1 1 d . . . . .
H45A H 0.377250 0.263167 -0.023759 0.214 Uiso 1 1 calc R U . . .
H45B H 0.337007 0.353007 -0.028790 0.214 Uiso 1 1 calc R U . . .
C46 C 0.2329(9) 0.1792(6) -0.0169(4) 0.159(5) Uani 1 1 d . . . . .
H46A H 0.177233 0.157253 -0.027266 0.191 Uiso 1 1 calc R U . . .
H46B H 0.278677 0.141003 -0.023910 0.191 Uiso 1 1 calc R U . . .
C50 C 0.3277(9) 0.3062(10) 0.0220(4) 0.190(6) Uani 1 1 d . . . . .
H50A H 0.281214 0.344260 0.028344 0.228 Uiso 1 1 calc R U . . .
H50B H 0.382825 0.329895 0.031991 0.228 Uiso 1 1 calc R U . . .
C51 C 0.3138(9) 0.2236(11) 0.0410(3) 0.176(6) Uani 1 1 d . . . . .
H51A H 0.363328 0.187156 0.037283 0.211 Uiso 1 1 calc R U . . .
H51B H 0.308928 0.231320 0.068697 0.211 Uiso 1 1 calc R U . . .
C52 C 0.2324(11) 0.1851(9) 0.0237(4) 0.197(7) Uani 1 1 d . . . . .
H52A H 0.225750 0.129637 0.034446 0.236 Uiso 1 1 calc R U . . .
H52B H 0.182552 0.218366 0.030446 0.236 Uiso 1 1 calc R U . . .

loop_
_atom_site_aniso_label
_atom_site_aniso_U_11
_atom_site_aniso_U_22
_atom_site_aniso_U_33
_atom_site_aniso_U_23
_atom_site_aniso_U_13
_atom_site_aniso_U_12
In1 0.03126(16) 0.02983(16) 0.03380(17) 0.00277(13) 0.00160(13) -0.00062(13)
In2 0.03155(17) 0.02957(17) 0.04264(19) 0.00018(14) 0.00314(14) 0.00277(13)
In3 0.03138(17) 0.02947(16) 0.03367(17) -0.00049(13) 0.00393(13) -0.00438(12)
In4 0.02757(16) 0.02937(16) 0.04257(18) 0.00259(14) 0.00130(13) -0.00053(12)
In5 0.03915(19) 0.02951(17) 0.04170(19) -0.00439(14) -0.00157(15) -0.00119(13)
In6 0.03793(18) 0.02887(16) 0.03400(18) 0.00246(13) 0.00040(14) -0.00111(13)
Cl1 0.0581(8) 0.0593(8) 0.0423(7) 0.0032(6) 0.0142(6) -0.0037(6)
Cl2 0.0633(9) 0.0432(7) 0.0859(11) -0.0096(7) 0.0133(8) 0.0177(6)
Cl3 0.0646(9) 0.0410(7) 0.0567(8) 0.0012(6) 0.0127(7) -0.0207(6)
Cl4 0.0418(7) 0.0648(9) 0.0630(8) 0.0061(7) 0.0165(6) 0.0006(6)
Cl5 0.0853(11) 0.0463(8) 0.0776(11) -0.0255(7) 0.0026(9) 0.0027(7)
Cl6 0.0830(10) 0.0410(7) 0.0596(9) 0.0168(6) 0.0074(7) -0.0039(7)
Cl7 0.0338(8) 0.1333(18) 0.154(2) -0.0056(15) 0.0247(10) -0.0037(10)
Cl8 0.165(2) 0.154(2) 0.0605(11) -0.0374(12) 0.0023(12) -0.1006(18)
Cl9 0.0980(16) 0.158(2) 0.171(2) 0.0750(19) 0.0299(16) 0.0892(16)
Cl10 0.149(2) 0.0982(14) 0.0772(12) 0.0258(11) -0.0250(12) 0.0597(14)
Cl11 0.233(3) 0.1249(19) 0.0406(10) -0.0032(11) -0.0320(13) -0.0135(19)
Cl12 0.0907(15) 0.1260(19) 0.206(3) -0.0548(19) 0.0164(16) -0.0737(15)
O1 0.0317(15) 0.0228(14) 0.0349(16) 0.0016(12) 0.0028(12) -0.0012(12)
O2 0.0277(15) 0.0248(15) 0.0355(17) 0.0003(12) 0.0003(13) -0.0028(12)
O3 0.0336(17) 0.0256(15) 0.0459(19) 0.0061(13) -0.0020(14) -0.0045(13)
O4 0.0352(19) 0.0278(17) 0.045(2) 0.0002(15) 0.0052(17) 0.0017(14)
O5 0.043(2) 0.039(2) 0.038(2) -0.0046(16) 0.0081(17) 0.0013(15)
O6 0.043(2) 0.031(2) 0.0359(19) -0.0023(16) 0.0066(14) -0.0024(16)
O7 0.0364(18) 0.0271(16) 0.0363(19) 0.0003(14) 0.0046(15) -0.0013(13)
O8 0.0358(19) 0.0331(18) 0.037(2) -0.0034(15) 0.0042(16) 0.0031(14)
N1 0.041(2) 0.042(2) 0.038(2) 0.0075(18) -0.0031(18) 0.0054(18)
N2 0.038(2) 0.039(2) 0.048(2) 0.0048(19) -0.0031(19) 0.0070(18)
N3 0.033(2) 0.042(2) 0.049(2) 0.0004(19) 0.0034(18) 0.0036(17)
N4 0.029(2) 0.043(2) 0.048(2) -0.0018(19) 0.0028(17) -0.0037(17)
N5 0.039(2) 0.039(2) 0.038(2) -0.0036(17) 0.0040(17) -0.0099(17)
N6 0.037(2) 0.044(2) 0.034(2) -0.0031(17) -0.0006(17) -0.0086(17)
N7 0.036(2) 0.038(2) 0.057(3) 0.000(2) -0.0029(19) -0.0045(18)
N8 0.037(2) 0.038(2) 0.061(3) -0.007(2) -0.005(2) -0.0052(18)
N9 0.060(3) 0.043(2) 0.040(2) -0.0043(19) -0.009(2) -0.001(2)
N10 0.049(2) 0.039(2) 0.037(2) -0.0021(18) -0.0072(18) -0.0041(18)
N11 0.043(2) 0.035(2) 0.049(2) 0.0040(18) -0.0042(19) 0.0042(18)
N12 0.032(2) 0.038(2) 0.052(3) 0.0054(19) -0.0024(18) 0.0055(17)
C1 0.034(3) 0.059(3) 0.063(4) -0.004(3) 0.005(2) 0.012(2)
C2 0.027(2) 0.079(4) 0.058(3) 0.000(3) 0.007(2) -0.001(3)
C3 0.031(3) 0.056(3) 0.052(3) 0.001(3) 0.000(2) -0.011(2)
C4 0.057(3) 0.050(3) 0.044(3) 0.009(2) -0.004(3) 0.007(3)
C5 0.047(3) 0.051(3) 0.052(3) -0.007(3) -0.002(2) -0.018(2)
C6 0.065(4) 0.072(4) 0.047(3) -0.018(3) -0.003(3) -0.027(3)
C7 0.058(4) 0.051(3) 0.061(4) 0.015(3) -0.002(3) 0.017(3)
C8 0.051(4) 0.068(4) 0.085(5) 0.018(3) -0.003(3) 0.031(3)
C9 0.095(5) 0.057(4) 0.045(3) -0.014(3) -0.016(3) 0.000(3)
C10 0.075(4) 0.056(3) 0.041(3) 0.006(3) -0.011(3) -0.004(3)
C11 0.051(3) 0.046(3) 0.060(4) 0.005(3) -0.009(3) 0.013(2)
C12 0.065(4) 0.052(3) 0.049(3) 0.014(3) -0.016(3) 0.017(3)
C13 0.102(5) 0.073(4) 0.033(3) -0.005(3) -0.013(3) -0.007(4)
C14 0.057(4) 0.048(3) 0.082(4) -0.015(3) -0.009(3) -0.013(3)
C15 0.047(4) 0.061(4) 0.104(5) -0.007(4) -0.007(3) -0.027(3)
C16 0.038(3) 0.052(3) 0.084(4) -0.001(3) 0.004(3) -0.014(2)
C17 0.062(4) 0.065(4) 0.034(3) -0.005(3) 0.001(2) -0.018(3)
C18 0.037(3) 0.061(4) 0.068(4) 0.009(3) 0.003(3) 0.015(3)
Cl13 0.0881(12) 0.0472(8) 0.1060(13) 0.0071(8) 0.0322(10) 0.0058(8)
Cl14 0.1030(14) 0.0796(12) 0.0811(12) 0.0008(9) 0.0358(10) -0.0135(10)
O9 0.198(8) 0.326(13) 0.087(5) 0.048(7) -0.020(5) 0.065(8)
C34 0.083(6) 0.161(9) 0.075(5) 0.027(6) -0.020(4) 0.010(6)
C40 0.088(7) 0.276(17) 0.214(14) 0.117(12) -0.002(8) 0.009(9)
C41 0.074(5) 0.195(11) 0.108(7) 0.036(7) -0.009(5) -0.003(6)
N13 0.075(3) 0.069(3) 0.045(3) 0.002(2) 0.016(2) -0.016(3)
C19 0.064(4) 0.112(6) 0.048(4) 0.000(4) 0.016(3) -0.009(4)
C20 0.079(5) 0.093(5) 0.078(5) -0.006(4) 0.025(4) 0.006(4)
C21 0.101(6) 0.111(6) 0.084(5) -0.034(5) 0.036(5) -0.023(5)
C22 0.096(6) 0.121(7) 0.059(4) -0.022(4) 0.011(4) -0.028(5)
C23 0.088(5) 0.110(6) 0.050(4) 0.011(4) 0.014(3) -0.006(4)
N14 0.074(3) 0.028(2) 0.078(3) -0.003(2) 0.005(3) 0.000(2)
C28 0.078(5) 0.043(3) 0.097(5) 0.007(3) -0.024(4) -0.012(3)
C29 0.086(5) 0.045(3) 0.092(5) 0.015(3) -0.027(4) -0.013(3)
C30 0.150(8) 0.055(4) 0.067(5) 0.009(3) 0.007(5) -0.023(5)
C31 0.066(5) 0.066(5) 0.146(8) 0.030(5) 0.007(5) -0.013(4)
C33 0.125(7) 0.069(5) 0.113(7) 0.012(5) 0.043(6) -0.021(5)
N15 0.076(3) 0.029(2) 0.067(3) -0.001(2) 0.009(3) -0.002(2)
C24 0.074(4) 0.041(3) 0.077(4) -0.013(3) -0.012(3) 0.005(3)
C25 0.106(6) 0.054(4) 0.062(4) -0.011(3) 0.003(4) 0.017(4)
C26 0.094(5) 0.040(3) 0.081(5) -0.010(3) -0.023(4) 0.018(3)
C27 0.060(4) 0.056(4) 0.113(6) -0.026(4) 0.003(4) 0.009(3)
C32 0.100(6) 0.064(4) 0.082(5) -0.012(4) 0.029(4) 0.012(4)
N17 0.069(4) 0.087(4) 0.101(5) 0.003(4) 0.004(3) 0.014(3)
C35 0.125(9) 0.086(7) 0.259(15) -0.042(8) -0.048(9) -0.002(6)
C36 0.084(7) 0.133(10) 0.324(19) -0.044(11) 0.006(9) -0.037(7)
C37 0.094(7) 0.107(7) 0.143(8) 0.022(6) 0.022(6) 0.032(6)
C38 0.149(11) 0.066(6) 0.293(17) -0.025(8) 0.020(11) -0.003(7)
C39 0.089(7) 0.082(7) 0.39(2) -0.027(10) -0.039(10) -0.006(6)
N25 0.103(5) 0.124(6) 0.074(4) 0.018(4) -0.008(4) 0.004(4)
C45 0.165(11) 0.191(13) 0.173(12) 0.068(10) -0.036(10) -0.105(10)
C46 0.229(14) 0.082(7) 0.165(12) 0.004(7) -0.010(10) -0.036(8)
C50 0.205(14) 0.205(15) 0.150(12) -0.034(11) -0.072(11) -0.067(12)
C51 0.136(10) 0.289(19) 0.099(8) 0.064(10) -0.025(7) 0.040(12)
C52 0.225(17) 0.200(14) 0.166(13) 0.093(12) 0.019(13) -0.071(12)

loop_
_atom_type_symbol
_atom_type_description
_atom_type_scat_dispersion_real
_atom_type_scat_dispersion_imag
_atom_type_scat_source
C C 0.0033 0.0016 'International Tables Vol C Tables 4.2.6.8 and 6.1.1.4'
H H 0.0000 0.0000 'International Tables Vol C Tables 4.2.6.8 and 6.1.1.4'
Cl Cl 0.1484 0.1585 'International Tables Vol C Tables 4.2.6.8 and 6.1.1.4'
In In -0.7276 1.3100 'International Tables Vol C Tables 4.2.6.8 and 6.1.1.4'
N N 0.0061 0.0033 'International Tables Vol C Tables 4.2.6.8 and 6.1.1.4'
O O 0.0106 0.0060 'International Tables Vol C Tables 4.2.6.8 and 6.1.1.4'

loop_
_geom_angle_atom_site_label_1
_geom_angle_atom_site_label_2
_geom_angle_atom_site_label_3
_geom_angle
_geom_angle_site_symmetry_1
_geom_angle_site_symmetry_3
_geom_angle_publ_flag
O1 In1 Cl1 176.87(8) . . ?
O1 In1 O3 86.88(11) . . ?
O1 In1 O8 86.39(12) . . ?
O1 In1 N1 86.67(12) . . ?
O1 In1 N6 87.52(12) . . ?
O3 In1 Cl1 95.53(9) . . ?
O3 In1 N1 91.28(13) . . ?
O3 In1 N6 167.26(12) . . ?
O8 In1 Cl1 96.10(10) . . ?
O8 In1 O3 76.59(11) . . ?
O8 In1 N1 166.32(14) . . ?
O8 In1 N6 91.65(13) . . ?
N1 In1 Cl1 91.27(11) . . ?
N1 In1 N6 99.81(14) . . ?
N6 In1 Cl1 90.51(10) . . ?
O1 In2 Cl2 177.80(8) . . ?
O1 In2 N2 86.16(12) . . ?
O1 In2 N3 87.69(12) . . ?
O4 In2 Cl2 92.92(10) . . ?
O4 In2 O1 86.94(12) . . ?
O4 In2 O5 77.41(14) . . ?
O4 In2 N2 93.86(14) . . ?
O4 In2 N3 167.31(14) . . ?
O5 In2 Cl2 94.93(11) . . ?
O5 In2 O1 87.18(12) . . ?
O5 In2 N2 169.29(14) . . ?
O5 In2 N3 90.86(14) . . ?
N2 In2 Cl2 91.66(11) . . ?
N3 In2 Cl2 92.88(11) . . ?
N3 In2 N2 97.24(15) . . ?
O1 In3 Cl3 178.38(8) . . ?
O1 In3 N4 86.93(12) . . ?
O1 In3 N5 87.38(12) . . ?
O6 In3 Cl3 92.73(10) . . ?
O6 In3 O1 88.88(12) . . ?
O6 In3 O7 77.09(13) . . ?
O6 In3 N4 92.31(14) . . ?
O6 In3 N5 170.01(14) . . ?
O7 In3 Cl3 92.73(9) . . ?
O7 In3 O1 87.50(11) . . ?
O7 In3 N4 168.11(13) . . ?
O7 In3 N5 93.49(13) . . ?
N4 In3 Cl3 93.14(10) . . ?
N5 In3 Cl3 91.01(10) . . ?
N5 In3 N4 96.73(14) . . ?
O2 In4 Cl4 178.69(9) . . ?
O2 In4 O3 87.29(11) . . ?
O2 In4 O8 86.46(12) . . ?
O2 In4 N7 87.56(13) . . ?
O2 In4 N12 87.00(13) . . ?
O3 In4 Cl4 94.02(9) . . ?
O3 In4 O8 76.29(11) . . ?
O3 In4 N7 91.35(13) . . ?
O3 In4 N12 167.18(12) . . ?
O8 In4 Cl4 93.76(10) . . ?
O8 In4 N7 166.50(14) . . ?
O8 In4 N12 91.91(13) . . ?
N7 In4 Cl4 92.49(11) . . ?
N7 In4 N12 99.86(14) . . ?
N12 In4 Cl4 91.70(11) . . ?
O2 In5 Cl5 178.30(9) . . ?
O2 In5 N8 86.60(13) . . ?
O2 In5 N9 87.16(13) . . ?
O4 In5 Cl5 94.03(10) . . ?
O4 In5 O2 86.40(12) . . ?
O4 In5 N8 92.48(15) . . ?
O4 In5 N9 166.32(14) . . ?
O5 In5 Cl5 95.30(11) . . ?
O5 In5 O2 86.41(12) . . ?
O5 In5 O4 77.28(13) . . ?
O5 In5 N8 167.94(15) . . ?
O5 In5 N9 90.29(15) . . ?
N8 In5 Cl5 91.73(11) . . ?
N8 In5 N9 99.17(16) . . ?
N9 In5 Cl5 92.77(11) . . ?
O2 In6 Cl6 177.73(9) . . ?
O2 In6 N10 86.92(13) . . ?
O2 In6 N11 86.28(13) . . ?
O6 In6 Cl6 93.31(10) . . ?
O6 In6 O2 88.95(12) . . ?
O6 In6 O7 77.23(13) . . ?
O6 In6 N10 92.01(14) . . ?
O6 In6 N11 169.32(14) . . ?
O7 In6 Cl6 93.24(9) . . ?
O7 In6 O2 87.53(12) . . ?
O7 In6 N10 167.98(13) . . ?
O7 In6 N11 93.00(14) . . ?
N10 In6 Cl6 92.71(11) . . ?
N10 In6 N11 97.27(15) . . ?
N11 In6 Cl6 91.54(11) . . ?
In1 O1 In2 117.20(12) . . ?
In1 O1 In3 115.96(12) . . ?
In2 O1 In3 116.08(12) . . ?
In4 O2 In5 116.59(12) . . ?
In4 O2 In6 116.59(13) . . ?
In4 O2 H2 105(4) . . ?
In5 O2 In6 116.19(13) . . ?
In5 O2 H2 101(4) . . ?
In6 O2 H2 98(4) . . ?
In1 O3 In4 102.40(11) . . ?
In1 O3 H3 128.8 . . ?
In4 O3 H3 128.8 . . ?
In2 O4 In5 101.70(14) . . ?
In2 O4 H4 108(5) . . ?
In5 O4 H4 107(5) . . ?
In2 O5 In5 101.67(15) . . ?
In2 O5 H5 116(5) . . ?
In5 O5 H5 111(5) . . ?
In3 O6 H6 103(4) . . ?
In6 O6 In3 101.37(14) . . ?
In6 O6 H6 109(4) . . ?
In3 O7 H7 109(4) . . ?
In6 O7 In3 101.28(13) . . ?
In6 O7 H7 109(4) . . ?
In1 O8 In4 102.31(14) . . ?
In1 O8 H8 106(5) . . ?
In4 O8 H8 109(5) . . ?
N2 N1 In1 122.7(3) . . ?
C4 N1 In1 129.5(3) . . ?
C4 N1 N2 107.8(4) . . ?
N1 N2 In2 121.3(3) . . ?
C11 N2 In2 130.1(4) . . ?
C11 N2 N1 108.2(4) . . ?
N4 N3 In2 121.4(3) . . ?
C1 N3 In2 130.4(4) . . ?
C1 N3 N4 108.2(4) . . ?
N3 N4 In3 122.2(3) . . ?
C3 N4 In3 129.9(3) . . ?
C3 N4 N3 107.7(4) . . ?
N6 N5 In3 121.5(3) . . ?
C5 N5 In3 130.6(3) . . ?
C5 N5 N6 107.6(4) . . ?
N5 N6 In1 121.9(3) . . ?
C17 N6 In1 129.8(3) . . ?
C17 N6 N5 108.2(4) . . ?
N8 N7 In4 121.5(3) . . ?
C16 N7 In4 129.7(4) . . ?
C16 N7 N8 108.7(4) . . ?
N7 N8 In5 122.5(3) . . ?
C14 N8 In5 129.3(4) . . ?
C14 N8 N7 107.7(4) . . ?
N10 N9 In5 121.8(3) . . ?
C9 N9 In5 130.1(4) . . ?
C9 N9 N10 107.8(4) . . ?
N9 N10 In6 122.6(3) . . ?
C10 N10 In6 128.9(3) . . ?
C10 N10 N9 107.9(4) . . ?
N12 N11 In6 122.4(3) . . ?
C7 N11 In6 129.7(4) . . ?
C7 N11 N12 107.8(4) . . ?
N11 N12 In4 121.8(3) . . ?
C18 N12 In4 129.7(4) . . ?
C18 N12 N11 108.5(4) . . ?
N3 C1 H1 125.5 . . ?
N3 C1 C2 109.0(5) . . ?
C2 C1 H1 125.5 . . ?
C1 C2 Cl7 127.0(5) . . ?
C1 C2 C3 106.6(4) . . ?
C3 C2 Cl7 126.4(4) . . ?
N4 C3 C2 108.5(5) . . ?
N4 C3 H3A 125.7 . . ?
C2 C3 H3A 125.7 . . ?
N1 C4 H4A 125.5 . . ?
N1 C4 C12 109.0(5) . . ?
C12 C4 H4A 125.5 . . ?
N5 C5 H5A 125.3 . . ?
N5 C5 C6 109.4(5) . . ?
C6 C5 H5A 125.3 . . ?
C5 C6 Cl8 127.1(4) . . ?
C5 C6 C17 105.5(5) . . ?
C17 C6 Cl8 127.4(5) . . ?
N11 C7 H7A 125.8 . . ?
N11 C7 C8 108.4(5) . . ?
C8 C7 H7A 125.8 . . ?
C7 C8 Cl9 126.4(5) . . ?
C18 C8 Cl9 126.8(5) . . ?
C18 C8 C7 106.8(5) . . ?
N9 C9 H9 125.4 . . ?
N9 C9 C13 109.2(5) . . ?
C13 C9 H9 125.4 . . ?
N10 C10 H10 125.5 . . ?
N10 C10 C13 109.1(5) . . ?
C13 C10 H10 125.5 . . ?
N2 C11 H11 125.7 . . ?
N2 C11 C12 108.7(5) . . ?
C12 C11 H11 125.7 . . ?
C4 C12 Cl10 127.0(5) . . ?
C4 C12 C11 106.4(5) . . ?
C11 C12 Cl10 126.6(4) . . ?
C9 C13 Cl11 127.0(5) . . ?
C10 C13 Cl11 127.0(5) . . ?
C10 C13 C9 106.0(5) . . ?
N8 C14 H14 125.7 . . ?
N8 C14 C15 108.6(5) . . ?
C15 C14 H14 125.7 . . ?
C14 C15 Cl12 126.4(5) . . ?
C14 C15 C16 106.8(5) . . ?
C16 C15 Cl12 126.8(5) . . ?
N7 C16 C15 108.2(5) . . ?
N7 C16 H16 125.9 . . ?
C15 C16 H16 125.9 . . ?
N6 C17 C6 109.2(5) . . ?
N6 C17 H17 125.4 . . ?
C6 C17 H17 125.4 . . ?
N12 C18 C8 108.5(5) . . ?
N12 C18 H18 125.7 . . ?
C8 C18 H18 125.7 . . ?
O9 C34 C40 120.2(9) . . ?
O9 C34 C41 121.6(10) . . ?
C41 C34 C40 116.3(8) . . ?
C34 C40 H40A 109.5 . . ?
C34 C40 H40B 109.5 . . ?
C34 C40 H40C 109.5 . . ?
H40A C40 H40B 109.5 . . ?
H40A C40 H40C 109.5 . . ?
H40B C40 H40C 109.5 . . ?
C34 C41 H41A 109.5 . . ?
C34 C41 H41B 109.5 . . ?
C34 C41 H41C 109.5 . . ?
H41A C41 H41B 109.5 . . ?
H41A C41 H41C 109.5 . . ?
H41B C41 H41C 109.5 . . ?
H13A N13 H13B 107.9 . . ?
C19 N13 H13A 109.1 . . ?
C19 N13 H13B 109.1 . . ?
C19 N13 C23 112.4(5) . . ?
C23 N13 H13A 109.1 . . ?
C23 N13 H13B 109.1 . . ?
N13 C19 H19A 109.4 . . ?
N13 C19 H19B 109.4 . . ?
N13 C19 C20 111.0(6) . . ?
H19A C19 H19B 108.0 . . ?
C20 C19 H19A 109.4 . . ?
C20 C19 H19B 109.4 . . ?
C19 C20 H20A 109.3 . . ?
C19 C20 H20B 109.3 . . ?
C19 C20 C21 111.7(7) . . ?
H20A C20 H20B 107.9 . . ?
C21 C20 H20A 109.3 . . ?
C21 C20 H20B 109.3 . . ?
C20 C21 H21A 109.4 . . ?
C20 C21 H21B 109.4 . . ?
C20 C21 C22 111.2(6) . . ?
H21A C21 H21B 108.0 . . ?
C22 C21 H21A 109.4 . . ?
C22 C21 H21B 109.4 . . ?
C21 C22 H22A 109.3 . . ?
C21 C22 H22B 109.3 . . ?
H22A C22 H22B 107.9 . . ?
C23 C22 C21 111.8(6) . . ?
C23 C22 H22A 109.3 . . ?
C23 C22 H22B 109.3 . . ?
N13 C23 C22 109.8(6) . . ?
N13 C23 H23A 109.7 . . ?
N13 C23 H23B 109.7 . . ?
C22 C23 H23A 109.7 . . ?
C22 C23 H23B 109.7 . . ?
H23A C23 H23B 108.2 . . ?
H14A N14 H14B 107.8 . . ?
C28 N14 H14A 109.0 . . ?
C28 N14 H14B 109.0 . . ?
C28 N14 C29 113.0(5) . . ?
C29 N14 H14A 109.0 . . ?
C29 N14 H14B 109.0 . . ?
N14 C28 H28A 109.5 . . ?
N14 C28 H28B 109.5 . . ?
N14 C28 C31 110.9(5) . . ?
H28A C28 H28B 108.0 . . ?
C31 C28 H28A 109.5 . . ?
C31 C28 H28B 109.5 . . ?
N14 C29 H29A 109.4 . . ?
N14 C29 H29B 109.4 . . ?
N14 C29 C30 111.4(6) . . ?
H29A C29 H29B 108.0 . . ?
C30 C29 H29A 109.4 . . ?
C30 C29 H29B 109.4 . . ?
C29 C30 H30A 109.6 . . ?
C29 C30 H30B 109.6 . . ?
C29 C30 C33 110.1(6) . . ?
H30A C30 H30B 108.2 . . ?
C33 C30 H30A 109.6 . . ?
C33 C30 H30B 109.6 . . ?
C28 C31 H31A 109.3 . . ?
C28 C31 H31B 109.3 . . ?
C28 C31 C33 111.4(6) . . ?
H31A C31 H31B 108.0 . . ?
C33 C31 H31A 109.3 . . ?
C33 C31 H31B 109.3 . . ?
C30 C33 C31 110.8(6) . . ?
C30 C33 H33A 109.5 . . ?
C30 C33 H33B 109.5 . . ?
C31 C33 H33A 109.5 . . ?
C31 C33 H33B 109.5 . . ?
H33A C33 H33B 108.1 . . ?
H15A N15 H15B 107.8 . . ?
C24 N15 H15A 109.0 . . ?
C24 N15 H15B 109.0 . . ?
C24 N15 C26 112.9(5) . . ?
C26 N15 H15A 109.0 . . ?
C26 N15 H15B 109.0 . . ?
N15 C24 H24A 109.6 . . ?
N15 C24 H24B 109.6 . . ?
N15 C24 C25 110.4(5) . . ?
H24A C24 H24B 108.1 . . ?
C25 C24 H24A 109.6 . . ?
C25 C24 H24B 109.6 . . ?
C24 C25 H25A 109.5 . . ?
C24 C25 H25B 109.5 . . ?
C24 C25 C32 110.7(6) . . ?
H25A C25 H25B 108.1 . . ?
C32 C25 H25A 109.5 . . ?
C32 C25 H25B 109.5 . . ?
N15 C26 H26A 109.6 . . ?
N15 C26 H26B 109.6 . . ?
N15 C26 C27 110.2(5) . . ?
H26A C26 H26B 108.1 . . ?
C27 C26 H26A 109.6 . . ?
C27 C26 H26B 109.6 . . ?
C26 C27 H27A 109.5 . . ?
C26 C27 H27B 109.5 . . ?
C26 C27 C32 110.9(6) . . ?
H27A C27 H27B 108.0 . . ?
C32 C27 H27A 109.5 . . ?
C32 C27 H27B 109.5 . . ?
C25 C32 H32A 109.5 . . ?
C25 C32 H32B 109.5 . . ?
C27 C32 C25 110.6(5) . . ?
C27 C32 H32A 109.5 . . ?
C27 C32 H32B 109.5 . . ?
H32A C32 H32B 108.1 . . ?
H17A N17 H17B 107.0 . . ?
C35 N17 H17A 107.4 . . ?
C35 N17 H17B 107.4 . . ?
C39 N17 H17A 107.4 . . ?
C39 N17 H17B 107.4 . . ?
C39 N17 C35 119.6(7) . . ?
N17 C35 H35A 107.6 . . ?
N17 C35 H35B 107.6 . . ?
H35A C35 H35B 107.1 . . ?
C36 C35 N17 118.8(8) . . ?
C36 C35 H35A 107.6 . . ?
C36 C35 H35B 107.6 . . ?
C35 C36 H36A 106.8 . . ?
C35 C36 H36B 106.8 . . ?
H36A C36 H36B 106.7 . . ?
C37 C36 C35 121.9(9) . . ?
C37 C36 H36A 106.8 . . ?
C37 C36 H36B 106.8 . . ?
C36 C37 H37A 107.8 . . ?
C36 C37 H37B 107.8 . . ?
C36 C37 C38 118.1(8) . . ?
H37A C37 H37B 107.1 . . ?
C38 C37 H37A 107.8 . . ?
C38 C37 H37B 107.8 . . ?
C37 C38 H38A 107.1 . . ?
C37 C38 H38B 107.1 . . ?
H38A C38 H38B 106.8 . . ?
C39 C38 C37 120.8(9) . . ?
C39 C38 H38A 107.1 . . ?
C39 C38 H38B 107.1 . . ?
N17 C39 H39A 107.2 . . ?
N17 C39 H39B 107.2 . . ?
C38 C39 N17 120.6(8) . . ?
C38 C39 H39A 107.2 . . ?
C38 C39 H39B 107.2 . . ?
H39A C39 H39B 106.8 . . ?
H25C N25 H25D 108.1 . . ?
C45 N25 H25C 109.5 . . ?
C45 N25 H25D 109.5 . . ?
C45 N25 C46 110.8(8) . . ?
C46 N25 H25C 109.5 . . ?
C46 N25 H25D 109.5 . . ?
N25 C45 H45A 109.3 . . ?
N25 C45 H45B 109.3 . . ?
H45A C45 H45B 107.9 . . ?
C50 C45 N25 111.7(10) . . ?
C50 C45 H45A 109.3 . . ?
C50 C45 H45B 109.3 . . ?
N25 C46 H46A 109.7 . . ?
N25 C46 H46B 109.7 . . ?
H46A C46 H46B 108.2 . . ?
C52 C46 N25 109.9(9) . . ?
C52 C46 H46A 109.7 . . ?
C52 C46 H46B 109.7 . . ?
C45 C50 H50A 109.3 . . ?
C45 C50 H50B 109.3 . . ?
C45 C50 C51 111.5(12) . . ?
H50A C50 H50B 108.0 . . ?
C51 C50 H50A 109.3 . . ?
C51 C50 H50B 109.3 . . ?
C50 C51 H51A 109.9 . . ?
C50 C51 H51B 109.9 . . ?
H51A C51 H51B 108.3 . . ?
C52 C51 C50 109.0(9) . . ?
C52 C51 H51A 109.9 . . ?
C52 C51 H51B 109.9 . . ?
C46 C52 C51 112.3(12) . . ?
C46 C52 H52A 109.2 . . ?
C46 C52 H52B 109.2 . . ?
C51 C52 H52A 109.2 . . ?
C51 C52 H52B 109.2 . . ?
H52A C52 H52B 107.9 . . ?

loop_
_geom_bond_atom_site_label_1
_geom_bond_atom_site_label_2
_geom_bond_distance
_geom_bond_site_symmetry_2
_geom_bond_publ_flag
In1 Cl1 2.4486(13) . ?
In1 O1 2.177(3) . ?
In1 O3 2.199(3) . ?
In1 O8 2.194(3) . ?
In1 N1 2.221(4) . ?
In1 N6 2.225(4) . ?
In2 Cl2 2.4558(13) . ?
In2 O1 2.188(3) . ?
In2 O4 2.180(3) . ?
In2 O5 2.182(4) . ?
In2 N2 2.231(4) . ?
In2 N3 2.218(4) . ?
In3 Cl3 2.4565(13) . ?
In3 O1 2.191(3) . ?
In3 O6 2.178(3) . ?
In3 O7 2.180(3) . ?
In3 N4 2.221(4) . ?
In3 N5 2.213(4) . ?
In4 Cl4 2.4469(13) . ?
In4 O2 2.179(3) . ?
In4 O3 2.200(3) . ?
In4 O8 2.208(3) . ?
In4 N7 2.218(4) . ?
In4 N12 2.220(4) . ?
In5 Cl5 2.4547(14) . ?
In5 O2 2.195(3) . ?
In5 O4 2.185(4) . ?
In5 O5 2.183(4) . ?
In5 N8 2.216(4) . ?
In5 N9 2.225(4) . ?
In6 Cl6 2.4574(13) . ?
In6 O2 2.200(3) . ?
In6 O6 2.175(4) . ?
In6 O7 2.176(3) . ?
In6 N10 2.214(4) . ?
In6 N11 2.218(4) . ?
Cl7 C2 1.724(5) . ?
Cl8 C6 1.716(5) . ?
Cl9 C8 1.720(5) . ?
Cl10 C12 1.723(5) . ?
Cl11 C13 1.723(6) . ?
Cl12 C15 1.723(5) . ?
O2 H2 0.85(6) . ?
O3 H3 0.9300 . ?
O4 H4 0.64(5) . ?
O5 H5 0.65(5) . ?
O6 H6 0.64(4) . ?
O7 H7 0.72(5) . ?
O8 H8 0.64(4) . ?
N1 N2 1.355(5) . ?
N1 C4 1.343(6) . ?
N2 C11 1.341(6) . ?
N3 N4 1.372(5) . ?
N3 C1 1.331(6) . ?
N4 C3 1.341(6) . ?
N5 N6 1.366(5) . ?
N5 C5 1.335(6) . ?
N6 C17 1.331(6) . ?
N7 N8 1.367(6) . ?
N7 C16 1.337(6) . ?
N8 C14 1.343(6) . ?
N9 N10 1.365(5) . ?
N9 C9 1.339(6) . ?
N10 C10 1.342(6) . ?
N11 N12 1.366(5) . ?
N11 C7 1.341(6) . ?
N12 C18 1.336(6) . ?
C1 H1 0.9300 . ?
C1 C2 1.364(7) . ?
C2 C3 1.374(7) . ?
C3 H3A 0.9300 . ?
C4 H4A 0.9300 . ?
C4 C12 1.361(7) . ?
C5 H5A 0.9300 . ?
C5 C6 1.372(7) . ?
C6 C17 1.374(7) . ?
C7 H7A 0.9300 . ?
C7 C8 1.376(8) . ?
C8 C18 1.363(8) . ?
C9 H9 0.9300 . ?
C9 C13 1.371(8) . ?
C10 H10 0.9300 . ?
C10 C13 1.366(8) . ?
C11 H11 0.9300 . ?
C11 C12 1.366(8) . ?
C14 H14 0.9300 . ?
C14 C15 1.372(8) . ?
C15 C16 1.374(8) . ?
C16 H16 0.9300 . ?
C17 H17 0.9300 . ?
C18 H18 0.9300 . ?
O9 C34 1.213(10) . ?
C34 C40 1.474(12) . ?
C34 C41 1.419(10) . ?
C40 H40A 0.9600 . ?
C40 H40B 0.9600 . ?
C40 H40C 0.9600 . ?
C41 H41A 0.9600 . ?
C41 H41B 0.9600 . ?
C41 H41C 0.9600 . ?
N13 H13A 0.8900 . ?
N13 H13B 0.8900 . ?
N13 C19 1.473(8) . ?
N13 C23 1.492(8) . ?
C19 H19A 0.9700 . ?
C19 H19B 0.9700 . ?
C19 C20 1.497(9) . ?
C20 H20A 0.9700 . ?
C20 H20B 0.9700 . ?
C20 C21 1.516(10) . ?
C21 H21A 0.9700 . ?
C21 H21B 0.9700 . ?
C21 C22 1.517(10) . ?
C22 H22A 0.9700 . ?
C22 H22B 0.9700 . ?
C22 C23 1.501(10) . ?
C23 H23A 0.9700 . ?
C23 H23B 0.9700 . ?
N14 H14A 0.8900 . ?
N14 H14B 0.8900 . ?
N14 C28 1.483(7) . ?
N14 C29 1.488(7) . ?
C28 H28A 0.9700 . ?
C28 H28B 0.9700 . ?
C28 C31 1.493(10) . ?
C29 H29A 0.9700 . ?
C29 H29B 0.9700 . ?
C29 C30 1.495(10) . ?
C30 H30A 0.9700 . ?
C30 H30B 0.9700 . ?
C30 C33 1.513(10) . ?
C31 H31A 0.9700 . ?
C31 H31B 0.9700 . ?
C31 C33 1.516(10) . ?
C33 H33A 0.9700 . ?
C33 H33B 0.9700 . ?
N15 H15A 0.8900 . ?
N15 H15B 0.8900 . ?
N15 C24 1.486(7) . ?
N15 C26 1.486(7) . ?
C24 H24A 0.9700 . ?
C24 H24B 0.9700 . ?
C24 C25 1.499(9) . ?
C25 H25A 0.9700 . ?
C25 H25B 0.9700 . ?
C25 C32 1.520(9) . ?
C26 H26A 0.9700 . ?
C26 H26B 0.9700 . ?
C26 C27 1.498(9) . ?
C27 H27A 0.9700 . ?
C27 H27B 0.9700 . ?
C27 C32 1.510(9) . ?
C32 H32A 0.9700 . ?
C32 H32B 0.9700 . ?
N17 H17A 0.8900 . ?
N17 H17B 0.8900 . ?
N17 C35 1.418(10) . ?
N17 C39 1.418(10) . ?
C35 H35A 0.9700 . ?
C35 H35B 0.9700 . ?
C35 C36 1.412(11) . ?
C36 H36A 0.9700 . ?
C36 H36B 0.9700 . ?
C36 C37 1.410(12) . ?
C37 H37A 0.9700 . ?
C37 H37B 0.9700 . ?
C37 C38 1.419(12) . ?
C38 H38A 0.9700 . ?
C38 H38B 0.9700 . ?
C38 C39 1.392(11) . ?
C39 H39A 0.9700 . ?
C39 H39B 0.9700 . ?
N25 H25C 0.8900 . ?
N25 H25D 0.8900 . ?
N25 C45 1.440(11) . ?
N25 C46 1.480(11) . ?
C45 H45A 0.9700 . ?
C45 H45B 0.9700 . ?
C45 C50 1.367(15) . ?
C46 H46A 0.9700 . ?
C46 H46B 0.9700 . ?
C46 C52 1.404(15) . ?
C50 H50A 0.9700 . ?
C50 H50B 0.9700 . ?
C50 C51 1.497(17) . ?
C51 H51A 0.9700 . ?
C51 H51B 0.9700 . ?
C51 C52 1.484(16) . ?
C52 H52A 0.9700 . ?
C52 H52B 0.9700 . ?

loop_
_geom_hbond_atom_site_label_D
_geom_hbond_atom_site_label_H
_geom_hbond_atom_site_label_A
_geom_hbond_distance_DH
_geom_hbond_distance_HA
_geom_hbond_distance_DA
_geom_hbond_angle_DHA
_geom_hbond_site_symmetry_A
_geom_hbond_publ_flag
O2 H2 O1 0.85(6) 1.71(6) 2.557(4) 175(6) . yes
O4 H4 O3 0.64(5) 2.12(5) 2.751(5) 170(7) . yes
O6 H6 O5 0.64(4) 2.14(4) 2.766(5) 169(6) . yes
O7 H7 O8 0.72(5) 2.02(5) 2.720(5) 166(6) . yes
N13 H13B O6 0.89 1.97 2.851(6) 168.4 . yes
N14 H14A O4 0.89 1.88 2.760(5) 171.4 . yes
N15 H15A O7 0.89 1.87 2.749(5) 169.6 . yes

loop_
_geom_torsion_atom_site_label_1
_geom_torsion_atom_site_label_2
_geom_torsion_atom_site_label_3
_geom_torsion_atom_site_label_4
_geom_torsion
_geom_torsion_site_symmetry_1
_geom_torsion_site_symmetry_2
_geom_torsion_site_symmetry_3
_geom_torsion_site_symmetry_4
_geom_torsion_publ_flag
In1 N1 N2 In2 -7.9(5) . . . . ?
In1 N1 N2 C11 178.4(3) . . . . ?
In1 N1 C4 C12 -178.4(4) . . . . ?
In1 N6 C17 C6 179.7(4) . . . . ?
In2 N2 C11 C12 -172.7(4) . . . . ?
In2 N3 N4 In3 -5.1(5) . . . . ?
In2 N3 N4 C3 -179.5(3) . . . . ?
In2 N3 C1 C2 179.6(4) . . . . ?
In3 N4 C3 C2 -174.0(3) . . . . ?
In3 N5 N6 In1 5.0(5) . . . . ?
In3 N5 N6 C17 -174.9(3) . . . . ?
In3 N5 C5 C6 174.7(4) . . . . ?
In4 N7 N8 In5 6.2(5) . . . . ?
In4 N7 N8 C14 178.7(4) . . . . ?
In4 N7 C16 C15 -178.8(4) . . . . ?
In4 N12 C18 C8 179.5(4) . . . . ?
In5 N8 C14 C15 172.1(4) . . . . ?
In5 N9 N10 In6 1.8(5) . . . . ?
In5 N9 N10 C10 173.8(3) . . . . ?
In5 N9 C9 C13 -172.4(4) . . . . ?
In6 N10 C10 C13 170.6(4) . . . . ?
In6 N11 N12 In4 -3.4(5) . . . . ?
In6 N11 N12 C18 176.5(3) . . . . ?
In6 N11 C7 C8 -176.1(4) . . . . ?
Cl7 C2 C3 N4 179.5(4) . . . . ?
Cl8 C6 C17 N6 179.9(5) . . . . ?
Cl9 C8 C18 N12 179.4(5) . . . . ?
Cl12 C15 C16 N7 -179.7(5) . . . . ?
N1 N2 C11 C12 0.3(6) . . . . ?
N1 C4 C12 Cl10 -179.6(4) . . . . ?
N1 C4 C12 C11 0.0(7) . . . . ?
N2 N1 C4 C12 0.1(6) . . . . ?
N2 C11 C12 Cl10 179.5(4) . . . . ?
N2 C11 C12 C4 -0.2(7) . . . . ?
N3 N4 C3 C2 -0.1(6) . . . . ?
N3 C1 C2 Cl7 -179.5(4) . . . . ?
N3 C1 C2 C3 -0.2(6) . . . . ?
N4 N3 C1 C2 0.1(6) . . . . ?
N5 N6 C17 C6 -0.3(6) . . . . ?
N5 C5 C6 Cl8 -180.0(5) . . . . ?
N5 C5 C6 C17 -0.7(7) . . . . ?
N6 N5 C5 C6 0.5(6) . . . . ?
N7 N8 C14 C15 0.2(7) . . . . ?
N8 N7 C16 C15 -0.2(6) . . . . ?
N8 C14 C15 Cl12 179.7(5) . . . . ?
N8 C14 C15 C16 -0.3(8) . . . . ?
N9 N10 C10 C13 -0.8(7) . . . . ?
N9 C9 C13 Cl11 177.5(5) . . . . ?
N9 C9 C13 C10 -1.2(8) . . . . ?
N10 N9 C9 C13 0.7(7) . . . . ?
N10 C10 C13 Cl11 -177.5(5) . . . . ?
N10 C10 C13 C9 1.2(8) . . . . ?
N11 N12 C18 C8 -0.4(6) . . . . ?
N11 C7 C8 Cl9 -179.1(5) . . . . ?
N11 C7 C8 C18 0.2(7) . . . . ?
N12 N11 C7 C8 -0.4(6) . . . . ?
C1 N3 N4 In3 174.4(3) . . . . ?
C1 N3 N4 C3 0.0(6) . . . . ?
C1 C2 C3 N4 0.2(6) . . . . ?
C4 N1 N2 In2 173.5(3) . . . . ?
C4 N1 N2 C11 -0.3(5) . . . . ?
C5 N5 N6 In1 179.8(3) . . . . ?
C5 N5 N6 C17 -0.1(6) . . . . ?
C5 C6 C17 N6 0.6(7) . . . . ?
C7 N11 N12 In4 -179.4(3) . . . . ?
C7 N11 N12 C18 0.5(6) . . . . ?
C7 C8 C18 N12 0.1(7) . . . . ?
C9 N9 N10 In6 -172.0(4) . . . . ?
C9 N9 N10 C10 0.0(6) . . . . ?
C14 C15 C16 N7 0.4(7) . . . . ?
C16 N7 N8 In5 -172.5(3) . . . . ?
C16 N7 N8 C14 0.0(6) . . . . ?
N13 C19 C20 C21 54.4(7) . . . . ?
C19 N13 C23 C22 58.2(7) . . . . ?
C19 C20 C21 C22 -52.2(8) . . . . ?
C20 C21 C22 C23 53.1(9) . . . . ?
C21 C22 C23 N13 -55.3(8) . . . . ?
C23 N13 C19 C20 -57.9(7) . . . . ?
N14 C28 C31 C33 -54.2(7) . . . . ?
N14 C29 C30 C33 55.6(7) . . . . ?
C28 N14 C29 C30 -55.6(6) . . . . ?
C28 C31 C33 C30 55.8(8) . . . . ?
C29 N14 C28 C31 54.4(7) . . . . ?
C29 C30 C33 C31 -56.0(8) . . . . ?
N15 C24 C25 C32 -55.4(6) . . . . ?
N15 C26 C27 C32 56.0(6) . . . . ?
C24 N15 C26 C27 -56.8(6) . . . . ?
C24 C25 C32 C27 55.9(7) . . . . ?
C26 N15 C24 C25 56.7(6) . . . . ?
C26 C27 C32 C25 -56.3(7) . . . . ?
N17 C35 C36 C37 -3(2) . . . . ?
C35 N17 C39 C38 -2(2) . . . . ?
C35 C36 C37 C38 5(2) . . . . ?
C36 C37 C38 C39 -5(2) . . . . ?
C37 C38 C39 N17 4(2) . . . . ?
C39 N17 C35 C36 1.5(19) . . . . ?
N25 C45 C50 C51 58.4(18) . . . . ?
N25 C46 C52 C51 -55.6(18) . . . . ?
C45 N25 C46 C52 56.5(15) . . . . ?
C45 C50 C51 C52 -55.1(18) . . . . ?
C46 N25 C45 C50 -58.8(16) . . . . ?
C50 C51 C52 C46 54.3(19) . . . . ?

loop_
_smtbx_masks_void_nr
_smtbx_masks_void_average_x
_smtbx_masks_void_average_y
_smtbx_masks_void_average_z
_smtbx_masks_void_volume
_smtbx_masks_void_count_electrons
_smtbx_masks_void_content
1 0.000 0.000 0.000 253.7 41.1 ?
2 0.000 0.500 0.500 253.7 41.1 ?
3 0.138 0.115 0.553 16.3 0.9 ?
4 0.138 0.385 0.053 16.3 0.9 ?
5 0.307 0.688 0.128 7.3 0.5 ?
6 0.307 0.813 0.628 7.3 0.5 ?
7 0.693 0.187 0.372 7.3 0.5 ?
8 0.693 0.312 0.872 7.3 0.5 ?
9 0.862 0.615 0.947 16.3 0.9 ?
10 0.862 0.885 0.447 16.3 0.9 ?
